data_7103608
loop_
_publ_author_name
'Setaka, Wataru'
'Hirai, Katsuyuki'
'Tomioka, Hideo'
'Sakamoto, Kenkichi'
'Kira, Mitsuo'

_publ_section_title
;
 Formation of a stannylstannylene via intramolecular carbene addition
 of a transient stannaacetylene (RSn[triple bond, length as
 m-dash]CR').
;
_journal_issue 48
_journal_name_full 'Chemical communications (Cambridge, England)'
_journal_page_first 6558
_journal_page_last 6560
_journal_paper_doi 10.1039/b814801e
_journal_year 2008
_chemical_formula_moiety 'C40 H58 N2 Si Sn'
_chemical_formula_sum 'C40 H58 N2 Si Sn'
_chemical_formula_weight 713.66
_chemical_name_common diazomethylstannylene
_chemical_name_systematic
;
?
;
_space_group_IT_number 2
_symmetry_cell_setting triclinic
_symmetry_space_group_name_Hall '-P 1'
_symmetry_space_group_name_H-M 'P -1'
_atom_sites_solution_hydrogens geom
_atom_sites_solution_primary direct
_atom_sites_solution_secondary difmap
_audit_creation_method SHELXL-97
_cell_angle_alpha 83.444(5)
_cell_angle_beta 82.344(6)
_cell_angle_gamma 62.356(5)
_cell_formula_units_Z 2
_cell_length_a 10.155(3)
_cell_length_b 10.299(3)
_cell_length_c 21.771(6)
_cell_measurement_temperature 120(2)
_cell_volume 1995.5(10)
_computing_structure_refinement 'SHELXL-97 (Sheldrick, 1997)'
_diffrn_ambient_temperature 120(2)
_diffrn_measured_fraction_theta_full 0.983
_diffrn_measured_fraction_theta_max 0.983
_diffrn_radiation_monochromator graphite
_diffrn_radiation_source 'fine-focus sealed tube'
_diffrn_radiation_type MoK\a
_diffrn_radiation_wavelength 0.71073
_diffrn_reflns_av_R_equivalents 0.0576
_diffrn_reflns_av_sigmaI/netI 0.0814
_diffrn_reflns_limit_h_max 12
_diffrn_reflns_limit_h_min -6
_diffrn_reflns_limit_k_max 12
_diffrn_reflns_limit_k_min -12
_diffrn_reflns_limit_l_max 25
_diffrn_reflns_limit_l_min -25
_diffrn_reflns_number 10473
_diffrn_reflns_theta_full 25.00
_diffrn_reflns_theta_max 25.05
_diffrn_reflns_theta_min 1.89
_exptl_absorpt_coefficient_mu 0.697
_exptl_absorpt_correction_T_max 0.8181
_exptl_absorpt_correction_T_min 0.7679
_exptl_absorpt_correction_type multi-scan
_exptl_absorpt_process_details SADABS
_exptl_crystal_density_diffrn 1.188
_exptl_crystal_density_method 'not measured'
_exptl_crystal_F_000 752
_exptl_crystal_size_max 0.40
_exptl_crystal_size_mid 0.30
_exptl_crystal_size_min 0.30
_refine_diff_density_max 1.736
_refine_diff_density_min -1.192
_refine_diff_density_rms 0.136
_refine_ls_extinction_method none
_refine_ls_goodness_of_fit_ref 1.141
_refine_ls_hydrogen_treatment constr
_refine_ls_matrix_type full
_refine_ls_number_parameters 416
_refine_ls_number_reflns 6943
_refine_ls_number_restraints 0
_refine_ls_restrained_S_all 1.141
_refine_ls_R_factor_all 0.0985
_refine_ls_R_factor_gt 0.0766
_refine_ls_shift/su_max 0.000
_refine_ls_shift/su_mean 0.000
_refine_ls_structure_factor_coef Fsqd
_refine_ls_weighting_details 'calc w=1/[\s^2^(Fo^2^)+(0.1033P)^2^+4.1975P] where P=(Fo^2^+2Fc^2^)/3'
_refine_ls_weighting_scheme calc
_refine_ls_wR_factor_gt 0.1953
_refine_ls_wR_factor_ref 0.2056
_reflns_number_gt 5479
_reflns_number_total 6943
_reflns_threshold_expression >2sigma(I)
_cod_data_source_file b814801e.txt
_cod_data_source_block sn
_cod_original_sg_symbol_H-M P-1
_cod_database_code 7103608

loop_
_symmetry_equiv_pos_as_xyz
'x, y, z'
'-x, -y, -z'

loop_
_atom_site_label
_atom_site_type_symbol
_atom_site_fract_x
_atom_site_fract_y
_atom_site_fract_z
_atom_site_U_iso_or_equiv
_atom_site_adp_type
_atom_site_occupancy
_atom_site_symmetry_multiplicity
_atom_site_calc_flag
_atom_site_refinement_flags
_atom_site_disorder_assembly
_atom_site_disorder_group
Sn1 Sn 0.57884(6) 0.34461(6) 0.28366(3) 0.03108(19) Uani 1 1 d . . .
Si1 Si 0.7687(3) 0.0066(2) 0.37580(11) 0.0415(6) Uani 1 1 d . . .
N1 N 0.8944(7) 0.1025(6) 0.2761(3) 0.0315(14) Uani 1 1 d . . .
N2 N 1.0049(8) 0.0683(8) 0.2464(4) 0.0485(18) Uani 1 1 d . . .
C1 C 0.6994(7) 0.4184(7) 0.2087(3) 0.0255(14) Uani 1 1 d . . .
C2 C 0.7721(8) 0.4969(7) 0.2255(3) 0.0282(15) Uani 1 1 d . . .
C3 C 0.8446(8) 0.5537(8) 0.1782(4) 0.0358(18) Uani 1 1 d . . .
H3A H 0.8950 0.6046 0.1892 0.043 Uiso 1 1 calc R . .
C4 C 0.8432(9) 0.5366(9) 0.1174(4) 0.0389(19) Uani 1 1 d . . .
H4A H 0.8943 0.5738 0.0864 0.047 Uiso 1 1 calc R . .
C5 C 0.7669(9) 0.4643(8) 0.0995(4) 0.0344(17) Uani 1 1 d . . .
H5A H 0.7664 0.4536 0.0567 0.041 Uiso 1 1 calc R . .
C6 C 0.6921(7) 0.4084(7) 0.1447(3) 0.0277(15) Uani 1 1 d . . .
C7 C 0.7571(8) 0.5216(7) 0.2933(4) 0.0295(16) Uani 1 1 d . . .
C8 C 0.8783(8) 0.4433(8) 0.3312(4) 0.0320(16) Uani 1 1 d . . .
C9 C 0.8541(9) 0.4613(9) 0.3940(4) 0.0377(18) Uani 1 1 d . . .
H9A H 0.9355 0.4088 0.4187 0.045 Uiso 1 1 calc R . .
C10 C 0.7145(9) 0.5537(9) 0.4231(4) 0.0388(18) Uani 1 1 d . . .
C11 C 0.5984(9) 0.6334(9) 0.3849(4) 0.0375(18) Uani 1 1 d . . .
H11A H 0.5034 0.6990 0.4034 0.045 Uiso 1 1 calc R . .
C12 C 0.6160(8) 0.6206(8) 0.3213(4) 0.0317(16) Uani 1 1 d . . .
C13 C 1.0345(9) 0.3438(9) 0.3020(4) 0.042(2) Uani 1 1 d . . .
H13A H 1.0229 0.3133 0.2618 0.050 Uiso 1 1 calc R . .
C14 C 1.1201(10) 0.2042(10) 0.3421(5) 0.054(3) Uani 1 1 d . . .
H14A H 1.0618 0.1494 0.3511 0.081 Uiso 1 1 calc R . .
H14B H 1.1369 0.2308 0.3812 0.081 Uiso 1 1 calc R . .
H14C H 1.2164 0.1430 0.3199 0.081 Uiso 1 1 calc R . .
C15 C 1.1263(10) 0.4303(11) 0.2871(5) 0.052(2) Uani 1 1 d . . .
H15A H 1.0713 0.5191 0.2612 0.078 Uiso 1 1 calc R . .
H15B H 1.2226 0.3687 0.2649 0.078 Uiso 1 1 calc R . .
H15C H 1.1433 0.4577 0.3259 0.078 Uiso 1 1 calc R . .
C16 C 0.6908(11) 0.5700(12) 0.4933(4) 0.051(2) Uani 1 1 d . . .
H16A H 0.5811 0.6292 0.5041 0.061 Uiso 1 1 calc R . .
C17 C 0.740(2) 0.4216(17) 0.5305(6) 0.102(5) Uani 1 1 d . . .
H17A H 0.7214 0.4375 0.5750 0.153 Uiso 1 1 calc R . .
H17B H 0.8463 0.3591 0.5200 0.153 Uiso 1 1 calc R . .
H17C H 0.6825 0.3735 0.5202 0.153 Uiso 1 1 calc R . .
C18 C 0.7663(11) 0.6512(11) 0.5137(5) 0.056(2) Uani 1 1 d . . .
H18A H 0.7350 0.7457 0.4899 0.084 Uiso 1 1 calc R . .
H18B H 0.8748 0.5928 0.5066 0.084 Uiso 1 1 calc R . .
H18C H 0.7383 0.6679 0.5580 0.084 Uiso 1 1 calc R . .
C19 C 0.4892(8) 0.7214(8) 0.2820(4) 0.0338(17) Uani 1 1 d . . .
H19A H 0.4943 0.6641 0.2469 0.041 Uiso 1 1 calc R . .
C20 C 0.3320(9) 0.7738(10) 0.3161(4) 0.049(2) Uani 1 1 d . . .
H20A H 0.3184 0.6886 0.3339 0.074 Uiso 1 1 calc R . .
H20B H 0.2571 0.8306 0.2868 0.074 Uiso 1 1 calc R . .
H20C H 0.3205 0.8358 0.3494 0.074 Uiso 1 1 calc R . .
C21 C 0.5102(11) 0.8540(10) 0.2534(5) 0.055(2) Uani 1 1 d . . .
H21A H 0.6100 0.8202 0.2313 0.082 Uiso 1 1 calc R . .
H21B H 0.4994 0.9166 0.2863 0.082 Uiso 1 1 calc R . .
H21C H 0.4347 0.9103 0.2242 0.082 Uiso 1 1 calc R . .
C22 C 0.5926(8) 0.3509(8) 0.1275(3) 0.0275(15) Uani 1 1 d . . .
C23 C 0.6415(8) 0.2009(8) 0.1225(3) 0.0303(16) Uani 1 1 d . . .
C24 C 0.5415(10) 0.1524(10) 0.1069(4) 0.045(2) Uani 1 1 d . . .
H24A H 0.5742 0.0504 0.1042 0.054 Uiso 1 1 calc R . .
C25 C 0.3968(10) 0.2512(12) 0.0955(5) 0.054(3) Uani 1 1 d . A .
C26 C 0.3488(9) 0.4009(11) 0.0997(4) 0.047(2) Uani 1 1 d . . .
H26A H 0.2493 0.4686 0.0918 0.056 Uiso 1 1 calc R . .
C27 C 0.4435(8) 0.4534(9) 0.1153(4) 0.0362(18) Uani 1 1 d . . .
C28 C 0.8026(9) 0.0882(8) 0.1326(4) 0.0341(17) Uani 1 1 d . . .
H28A H 0.8441 0.1336 0.1577 0.041 Uiso 1 1 calc R . .
C29 C 0.8157(11) -0.0533(9) 0.1675(4) 0.048(2) Uani 1 1 d . . .
H29A H 0.9210 -0.1202 0.1725 0.072 Uiso 1 1 calc R . .
H29B H 0.7747 -0.0997 0.1441 0.072 Uiso 1 1 calc R . .
H29C H 0.7599 -0.0310 0.2085 0.072 Uiso 1 1 calc R . .
C30 C 0.8958(9) 0.0565(10) 0.0695(4) 0.0417(19) Uani 1 1 d . . .
H30A H 0.9991 -0.0154 0.0757 0.062 Uiso 1 1 calc R . .
H30B H 0.8938 0.1476 0.0496 0.062 Uiso 1 1 calc R . .
H30C H 0.8540 0.0170 0.0429 0.062 Uiso 1 1 calc R . .
C31 C 0.2911(13) 0.1944(19) 0.0780(7) 0.100(6) Uani 1 1 d . . .
H31A H 0.2003 0.2896 0.0709 0.120 Uiso 0.49(3) 1 calc PR A 1
H31B H 0.3618 0.0888 0.0719 0.120 Uiso 0.51(3) 1 d PR A 2
C32A C 0.237(4) 0.132(5) 0.1197(13) 0.068(10) Uani 0.49(3) 1 d P A 1
H32A H 0.2020 0.1887 0.1569 0.103 Uiso 0.49(3) 1 calc PR A 1
H32B H 0.3140 0.0327 0.1299 0.103 Uiso 0.49(3) 1 calc PR A 1
H32C H 0.1531 0.1267 0.1046 0.103 Uiso 0.49(3) 1 calc PR A 1
C33A C 0.337(2) 0.139(3) 0.0092(9) 0.050(6) Uani 0.49(3) 1 d P A 1
H33A H 0.3644 0.2071 -0.0180 0.075 Uiso 0.49(3) 1 calc PR A 1
H33B H 0.2531 0.1347 -0.0062 0.075 Uiso 0.49(3) 1 calc PR A 1
H33C H 0.4229 0.0409 0.0096 0.075 Uiso 0.49(3) 1 calc PR A 1
C32 C 0.188(2) 0.181(2) 0.1386(12) 0.037(5) Uani 0.51(3) 1 d P A 2
H32D H 0.2498 0.1317 0.1730 0.055 Uiso 0.51(3) 1 calc PR A 2
H32E H 0.1380 0.1245 0.1297 0.055 Uiso 0.51(3) 1 calc PR A 2
H32F H 0.1125 0.2797 0.1499 0.055 Uiso 0.51(3) 1 calc PR A 2
C33 C 0.233(3) 0.235(2) 0.0260(8) 0.046(7) Uani 0.51(3) 1 d P A 2
H33D H 0.3112 0.2203 -0.0080 0.069 Uiso 0.51(3) 1 calc PR A 2
H33E H 0.1598 0.3388 0.0260 0.069 Uiso 0.51(3) 1 calc PR A 2
H33F H 0.1828 0.1759 0.0202 0.069 Uiso 0.51(3) 1 calc PR A 2
C34 C 0.3862(9) 0.6168(9) 0.1191(4) 0.041(2) Uani 1 1 d . . .
H34A H 0.4664 0.6320 0.1344 0.049 Uiso 1 1 calc R . .
C35 C 0.2456(10) 0.6854(11) 0.1650(5) 0.057(3) Uani 1 1 d . . .
H35A H 0.2667 0.6342 0.2061 0.086 Uiso 1 1 calc R . .
H35B H 0.1635 0.6760 0.1503 0.086 Uiso 1 1 calc R . .
H35C H 0.2171 0.7895 0.1679 0.086 Uiso 1 1 calc R . .
C36 C 0.3545(12) 0.6976(12) 0.0548(5) 0.069(3) Uani 1 1 d . . .
H36A H 0.4444 0.6542 0.0260 0.103 Uiso 1 1 calc R . .
H36B H 0.3261 0.8016 0.0580 0.103 Uiso 1 1 calc R . .
H36C H 0.2728 0.6886 0.0395 0.103 Uiso 1 1 calc R . .
C37 C 0.7682(8) 0.1407(8) 0.3104(4) 0.0331(17) Uani 1 1 d . . .
C38 C 0.862(2) 0.0186(15) 0.4403(6) 0.100(5) Uani 1 1 d . . .
H38A H 0.9654 -0.0046 0.4261 0.150 Uiso 1 1 calc R . .
H38B H 0.8595 -0.0514 0.4744 0.150 Uiso 1 1 calc R . .
H38C H 0.8094 0.1184 0.4548 0.150 Uiso 1 1 calc R . .
C39 C 0.5681(13) 0.0506(12) 0.4005(6) 0.072(3) Uani 1 1 d . . .
H39A H 0.5145 0.1501 0.4152 0.108 Uiso 1 1 calc R . .
H39B H 0.5641 -0.0199 0.4340 0.108 Uiso 1 1 calc R . .
H39C H 0.5214 0.0445 0.3651 0.108 Uiso 1 1 calc R . .
C40 C 0.8783(11) -0.1831(9) 0.3469(5) 0.056(3) Uani 1 1 d . . .
H40A H 0.9816 -0.2019 0.3344 0.084 Uiso 1 1 calc R . .
H40B H 0.8335 -0.1909 0.3112 0.084 Uiso 1 1 calc R . .
H40C H 0.8769 -0.2554 0.3801 0.084 Uiso 1 1 calc R . .

loop_
_atom_site_aniso_label
_atom_site_aniso_U_11
_atom_site_aniso_U_22
_atom_site_aniso_U_33
_atom_site_aniso_U_23
_atom_site_aniso_U_13
_atom_site_aniso_U_12
Sn1 0.0282(3) 0.0231(3) 0.0400(3) 0.0019(2) -0.00049(19) -0.0115(2)
Si1 0.0556(14) 0.0247(11) 0.0444(13) 0.0041(10) -0.0103(11) -0.0183(10)
N1 0.032(4) 0.020(3) 0.040(4) -0.002(3) -0.009(3) -0.008(3)
N2 0.038(4) 0.035(4) 0.067(5) -0.004(4) -0.010(4) -0.011(3)
C1 0.021(3) 0.018(3) 0.036(4) -0.003(3) -0.004(3) -0.007(3)
C2 0.024(3) 0.016(3) 0.041(4) 0.004(3) -0.007(3) -0.006(3)
C3 0.033(4) 0.023(4) 0.056(5) -0.001(3) 0.000(3) -0.018(3)
C4 0.034(4) 0.033(4) 0.055(5) 0.007(4) -0.008(4) -0.021(3)
C5 0.039(4) 0.030(4) 0.033(4) -0.004(3) -0.001(3) -0.015(3)
C6 0.021(3) 0.017(3) 0.039(4) -0.005(3) 0.000(3) -0.003(3)
C7 0.036(4) 0.017(3) 0.040(4) 0.002(3) -0.011(3) -0.014(3)
C8 0.034(4) 0.021(3) 0.044(4) -0.005(3) -0.009(3) -0.014(3)
C9 0.041(4) 0.031(4) 0.047(5) 0.004(4) -0.017(4) -0.019(4)
C10 0.046(5) 0.042(5) 0.038(4) 0.004(4) -0.005(4) -0.029(4)
C11 0.033(4) 0.034(4) 0.046(5) -0.003(4) -0.003(3) -0.016(3)
C12 0.030(4) 0.020(3) 0.049(5) -0.003(3) -0.005(3) -0.014(3)
C13 0.037(4) 0.029(4) 0.058(5) -0.009(4) -0.018(4) -0.008(3)
C14 0.047(5) 0.035(5) 0.066(6) -0.011(4) -0.024(5) -0.001(4)
C15 0.032(4) 0.055(6) 0.069(6) -0.020(5) 0.000(4) -0.017(4)
C16 0.048(5) 0.073(7) 0.040(5) 0.009(4) -0.010(4) -0.035(5)
C17 0.168(15) 0.110(11) 0.065(8) 0.034(8) -0.029(9) -0.099(12)
C18 0.060(6) 0.051(6) 0.059(6) -0.014(5) -0.006(5) -0.024(5)
C19 0.036(4) 0.030(4) 0.036(4) -0.008(3) 0.004(3) -0.015(3)
C20 0.034(5) 0.046(5) 0.051(5) -0.003(4) -0.004(4) -0.005(4)
C21 0.056(6) 0.031(5) 0.074(7) 0.014(4) -0.016(5) -0.020(4)
C22 0.030(4) 0.024(4) 0.030(4) -0.007(3) 0.003(3) -0.014(3)
C23 0.031(4) 0.032(4) 0.033(4) -0.010(3) 0.007(3) -0.018(3)
C24 0.044(5) 0.051(5) 0.056(5) -0.023(4) 0.011(4) -0.034(4)
C25 0.042(5) 0.080(7) 0.059(6) -0.044(5) 0.011(4) -0.038(5)
C26 0.023(4) 0.063(6) 0.052(5) -0.030(5) 0.001(4) -0.012(4)
C27 0.025(4) 0.043(5) 0.038(4) -0.018(4) 0.002(3) -0.010(3)
C28 0.038(4) 0.023(4) 0.040(4) -0.009(3) 0.002(3) -0.012(3)
C29 0.062(6) 0.028(4) 0.057(6) -0.003(4) 0.004(4) -0.026(4)
C30 0.034(4) 0.041(5) 0.041(5) -0.007(4) 0.006(3) -0.011(4)
C31 0.059(7) 0.182(16) 0.107(11) -0.101(11) 0.034(7) -0.086(9)
C32A 0.050(19) 0.13(3) 0.050(15) -0.025(16) 0.018(12) -0.06(2)
C33A 0.047(13) 0.053(14) 0.061(13) -0.015(10) -0.010(9) -0.028(11)
C32 0.025(11) 0.038(11) 0.053(15) 0.005(10) -0.003(10) -0.022(9)
C33 0.072(16) 0.049(13) 0.039(10) 0.003(8) -0.005(9) -0.047(12)
C34 0.027(4) 0.039(5) 0.045(5) -0.011(4) -0.003(3) -0.002(3)
C35 0.035(5) 0.055(6) 0.066(6) -0.024(5) 0.004(4) -0.004(4)
C36 0.056(6) 0.055(6) 0.065(7) 0.002(5) -0.011(5) 0.000(5)
C37 0.034(4) 0.022(4) 0.048(5) 0.005(3) -0.013(3) -0.016(3)
C38 0.195(17) 0.079(9) 0.073(8) 0.031(7) -0.066(10) -0.095(11)
C39 0.075(7) 0.047(6) 0.077(8) 0.009(5) 0.019(6) -0.023(5)
C40 0.061(6) 0.026(4) 0.072(7) -0.003(4) 0.009(5) -0.017(4)

loop_
_atom_type_symbol
_atom_type_description
_atom_type_scat_dispersion_real
_atom_type_scat_dispersion_imag
_atom_type_scat_source
C C 0.0033 0.0016 'International Tables Vol C Tables 4.2.6.8 and 6.1.1.4'
H H 0.0000 0.0000 'International Tables Vol C Tables 4.2.6.8 and 6.1.1.4'
N N 0.0061 0.0033 'International Tables Vol C Tables 4.2.6.8 and 6.1.1.4'
Si Si 0.0817 0.0704 'International Tables Vol C Tables 4.2.6.8 and 6.1.1.4'
Sn Sn -0.6537 1.4246 'International Tables Vol C Tables 4.2.6.8 and 6.1.1.4'

loop_
_geom_angle_atom_site_label_1
_geom_angle_atom_site_label_2
_geom_angle_atom_site_label_3
_geom_angle
_geom_angle_site_symmetry_1
_geom_angle_site_symmetry_3
_geom_angle_publ_flag
C37 Sn1 C1 97.1(3) . . ?
C38 Si1 C37 110.6(5) . . ?
C38 Si1 C40 107.9(6) . . ?
C37 Si1 C40 108.0(4) . . ?
C38 Si1 C39 111.4(7) . . ?
C37 Si1 C39 107.2(4) . . ?
C40 Si1 C39 111.7(5) . . ?
N2 N1 C37 179.6(9) . . ?
C6 C1 C2 119.1(6) . . ?
C6 C1 Sn1 123.3(5) . . ?
C2 C1 Sn1 117.1(5) . . ?
C3 C2 C1 119.1(7) . . ?
C3 C2 C7 124.4(7) . . ?
C1 C2 C7 116.4(6) . . ?
C4 C3 C2 120.9(7) . . ?
C3 C4 C5 121.0(7) . . ?
C6 C5 C4 119.9(7) . . ?
C5 C6 C1 119.8(7) . . ?
C5 C6 C22 121.2(7) . . ?
C1 C6 C22 118.7(6) . . ?
C12 C7 C8 118.9(7) . . ?
C12 C7 C2 118.9(6) . . ?
C8 C7 C2 122.1(7) . . ?
C9 C8 C7 119.4(7) . . ?
C9 C8 C13 120.3(7) . . ?
C7 C8 C13 120.4(7) . . ?
C8 C9 C10 122.8(7) . . ?
C11 C10 C9 117.0(8) . . ?
C11 C10 C16 121.4(8) . . ?
C9 C10 C16 121.6(7) . . ?
C12 C11 C10 122.9(8) . . ?
C11 C12 C7 119.0(7) . . ?
C11 C12 C19 119.8(7) . . ?
C7 C12 C19 121.0(7) . . ?
C8 C13 C14 113.6(8) . . ?
C8 C13 C15 110.0(6) . . ?
C14 C13 C15 109.8(7) . . ?
C18 C16 C10 113.0(8) . . ?
C18 C16 C17 109.7(9) . . ?
C10 C16 C17 112.4(9) . . ?
C12 C19 C21 111.1(7) . . ?
C12 C19 C20 114.7(7) . . ?
C21 C19 C20 109.7(7) . . ?
C23 C22 C27 119.7(7) . . ?
C23 C22 C6 122.0(6) . . ?
C27 C22 C6 118.3(6) . . ?
C22 C23 C24 119.5(7) . . ?
C22 C23 C28 121.2(6) . . ?
C24 C23 C28 119.3(7) . . ?
C25 C24 C23 121.0(8) . . ?
C24 C25 C26 119.4(8) . . ?
C24 C25 C31 119.5(10) . . ?
C26 C25 C31 121.1(10) . . ?
C27 C26 C25 121.5(8) . . ?
C26 C27 C22 118.9(7) . . ?
C26 C27 C34 119.5(7) . . ?
C22 C27 C34 121.6(7) . . ?
C29 C28 C23 113.6(7) . . ?
C29 C28 C30 110.9(7) . . ?
C23 C28 C30 109.1(6) . . ?
C32A C31 C33 117.9(18) . . ?
C32A C31 C25 119.3(18) . . ?
C33 C31 C25 121.2(15) . . ?
C32A C31 C33A 121(2) . . ?
C25 C31 C33A 110.7(10) . . ?
C33 C31 C32 117.7(14) . . ?
C25 C31 C32 109.8(12) . . ?
C33A C31 C32 138.2(13) . . ?
C27 C34 C36 111.2(7) . . ?
C27 C34 C35 112.7(8) . . ?
C36 C34 C35 109.8(7) . . ?
N1 C37 Si1 115.3(5) . . ?
N1 C37 Sn1 117.8(5) . . ?
Si1 C37 Sn1 126.9(4) . . ?

loop_
_geom_bond_atom_site_label_1
_geom_bond_atom_site_label_2
_geom_bond_distance
_geom_bond_site_symmetry_2
_geom_bond_publ_flag
Sn1 C37 2.172(7) . ?
Sn1 C1 2.189(7) . ?
Si1 C38 1.838(11) . ?
Si1 C37 1.866(8) . ?
Si1 C40 1.878(9) . ?
Si1 C39 1.885(11) . ?
N1 N2 1.137(10) . ?
N1 C37 1.303(11) . ?
C1 C6 1.422(10) . ?
C1 C2 1.423(10) . ?
C2 C3 1.416(10) . ?
C2 C7 1.502(10) . ?
C3 C4 1.360(12) . ?
C4 C5 1.409(11) . ?
C5 C6 1.399(11) . ?
C6 C22 1.490(10) . ?
C7 C12 1.421(10) . ?
C7 C8 1.430(10) . ?
C8 C9 1.374(11) . ?
C8 C13 1.531(11) . ?
C9 C10 1.402(12) . ?
C10 C11 1.401(12) . ?
C10 C16 1.530(12) . ?
C11 C12 1.387(11) . ?
C12 C19 1.523(11) . ?
C13 C14 1.531(12) . ?
C13 C15 1.547(13) . ?
C16 C18 1.501(13) . ?
C16 C17 1.536(16) . ?
C19 C21 1.530(11) . ?
C19 C20 1.538(11) . ?
C22 C23 1.399(10) . ?
C22 C27 1.427(10) . ?
C23 C24 1.414(11) . ?
C23 C28 1.532(11) . ?
C24 C25 1.381(14) . ?
C25 C26 1.395(14) . ?
C25 C31 1.543(12) . ?
C26 C27 1.394(11) . ?
C27 C34 1.513(12) . ?
C28 C29 1.521(11) . ?
C28 C30 1.536(11) . ?
C31 C32A 1.26(3) . ?
C31 C33 1.29(2) . ?
C31 C33A 1.60(2) . ?
C31 C32 1.61(3) . ?
C34 C36 1.537(13) . ?
C34 C35 1.543(11) . ?
